data_4308483
loop_
_publ_author_name
'Claire J. Carmalt'
'Anne C. Newport'
'Shane A. O'Neill'
'Ivan P. Parkin'
'Andrew J. P. White'
'David J. Williams'

_publ_section_title
;
Synthesis of Titanium(IV) Guanidinate Complexes and the Formation of
Titanium Carbonitride via Low-Pressure Chemical Vapor Deposition
;
_journal_name_full 'Inorganic Chemistry'
_journal_page_first 615
_journal_page_last 619
_journal_paper_doi 10.1021/ic049013u
_journal_volume 44
_journal_year 2005
_chemical_formula_sum 'C23 H52.6 Cl2 N6 Si2 Ti'
_chemical_formula_weight 588.29
_chemical_name_systematic
; 
 ? 
;
_space_group_IT_number 4
_symmetry_cell_setting monoclinic
_symmetry_space_group_name_Hall 'P 2yb'
_symmetry_space_group_name_H-M 'P 1 21 1'
_atom_sites_solution_hydrogens geom
_atom_sites_solution_primary direct
_atom_sites_solution_secondary difmap
_audit_creation_method SHELXL-97
_cell_angle_alpha 90.00
_cell_angle_beta 99.694(5)
_cell_angle_gamma 90.00
_cell_formula_units_Z 2
_cell_length_a 8.9348(6)
_cell_length_b 13.1922(12)
_cell_length_c 13.9804(8)
_cell_measurement_reflns_used 23
_cell_measurement_temperature 183(2)
_cell_measurement_theta_max 24.90
_cell_measurement_theta_min 10.64
_cell_volume 1624.3(2)
_computing_cell_refinement 'Bruker XSCANS'
_computing_data_collection 'Bruker XSCANS'
_computing_data_reduction 'Bruker SHELXTL'
_computing_molecular_graphics 'Bruker SHELXTL'
_computing_publication_material 'Bruker SHELXTL'
_computing_structure_refinement 'SHELXL-97 (Sheldrick, 1997)'
_computing_structure_solution 'SHELXS-97 (Sheldrick, 1990)'
_diffrn_ambient_temperature 183(2)
_diffrn_measured_fraction_theta_full 1.000
_diffrn_measured_fraction_theta_max 1.000
_diffrn_measurement_device_type 'Bruker P4/RA'
_diffrn_measurement_method '\w scans'
_diffrn_radiation_monochromator graphite
_diffrn_radiation_source 'fine-focus sealed tube'
_diffrn_radiation_type CuK\a
_diffrn_radiation_wavelength 1.54178
_diffrn_reflns_av_R_equivalents 0.0177
_diffrn_reflns_av_sigmaI/netI 0.0373
_diffrn_reflns_limit_h_max 10
_diffrn_reflns_limit_h_min -8
_diffrn_reflns_limit_k_max 9
_diffrn_reflns_limit_k_min -15
_diffrn_reflns_limit_l_max 16
_diffrn_reflns_limit_l_min -13
_diffrn_reflns_number 3030
_diffrn_reflns_theta_full 63.97
_diffrn_reflns_theta_max 63.97
_diffrn_reflns_theta_min 3.21
_diffrn_standards_interval_count 97
_diffrn_standards_number 3
_exptl_absorpt_coefficient_mu 4.612
_exptl_absorpt_correction_T_max 0.4084
_exptl_absorpt_correction_T_min 0.2666
_exptl_absorpt_correction_type Ellipsoidal
_exptl_crystal_colour Red
_exptl_crystal_density_diffrn 1.203
_exptl_crystal_density_method 'not measured'
_exptl_crystal_description prisms
_exptl_crystal_F_000 633
_exptl_crystal_size_max 0.27
_exptl_crystal_size_mid 0.23
_exptl_crystal_size_min 0.17
_refine_diff_density_max 0.421
_refine_diff_density_min -0.359
_refine_diff_density_rms 0.049
_refine_ls_abs_structure_details 'Flack H D (1983), Acta Cryst. A39, 876-881'
_refine_ls_abs_structure_Flack -0.008(10)
_refine_ls_extinction_coef 0.0013(2)
_refine_ls_extinction_expression Fc^*^=kFc[1+0.001xFc^2^\l^3^/sin(2\q)]^-1/4^
_refine_ls_extinction_method SHELXL
_refine_ls_goodness_of_fit_ref 1.028
_refine_ls_hydrogen_treatment mixed
_refine_ls_matrix_type full
_refine_ls_number_parameters 322
_refine_ls_number_reflns 2907
_refine_ls_number_restraints 13
_refine_ls_restrained_S_all 1.028
_refine_ls_R_factor_all 0.0408
_refine_ls_R_factor_gt 0.0367
_refine_ls_shift/su_max 0.000
_refine_ls_shift/su_mean 0.000
_refine_ls_structure_factor_coef Fsqd
_refine_ls_weighting_details 'calc w=1/[\s^2^(Fo^2^)+(0.0561P)^2^+0.4336P] where P=(Fo^2^+2Fc^2^)/3'
_refine_ls_weighting_scheme calc
_refine_ls_wR_factor_gt 0.0927
_refine_ls_wR_factor_ref 0.0948
_reflns_number_gt 2724
_reflns_number_total 2907
_reflns_threshold_expression >2sigma(I)
_cod_data_source_file ic049013usi20041111_015420_2.cif
_cod_data_source_block Compound_2/3
_cod_depositor_comments
;
The following automatic conversions were performed:
'_symmetry_cell_setting' value 'Monoclinic' changed to 'monoclinic'
according to '/home/saulius/struct/CIF-dictionaries/cif_core.dic'
dictionary named 'cif_core.dic' version 2.4.1 from 2010-06-29.

Automatic conversion script
Id: cif_fix_enum 1527 2010-12-29 10:47:43Z saulius 
;
_cod_original_formula_sum 'C23 H52.60 Cl2 N6 Si2 Ti'
_cod_database_code 4308483

loop_
_symmetry_equiv_pos_as_xyz
'x, y, z'
'-x, y+1/2, -z'

loop_
_atom_site_label
_atom_site_type_symbol
_atom_site_fract_x
_atom_site_fract_y
_atom_site_fract_z
_atom_site_U_iso_or_equiv
_atom_site_adp_type
_atom_site_occupancy
_atom_site_symmetry_multiplicity
_atom_site_calc_flag
_atom_site_refinement_flags
_atom_site_disorder_assembly
_atom_site_disorder_group
Ti Ti 0.63287(8) 0.77372(6) 0.73620(5) 0.03158(18) Uani 1 1 d . . .
Cl1 Cl 0.49702(14) 0.78835(9) 0.86283(9) 0.0500(3) Uani 1 1 d . . .
Cl2 Cl 0.43936(12) 0.84654(9) 0.62573(9) 0.0473(3) Uani 1 1 d . . .
N1 N 0.7685(4) 0.6579(3) 0.8074(2) 0.0334(8) Uani 1 1 d . . .
N2 N 0.5873(4) 0.6292(3) 0.6857(2) 0.0321(7) Uani 1 1 d . . .
C3 C 0.6885(4) 0.5858(3) 0.7556(3) 0.0298(8) Uani 1 1 d . . .
N4 N 0.7078(4) 0.4811(3) 0.7717(2) 0.0293(7) Uani 1 1 d . . .
C5 C 0.8993(5) 0.6393(4) 0.8836(3) 0.0401(10) Uani 1 1 d . . .
H5A H 0.9021 0.5654 0.8997 0.048 Uiso 1 1 calc R . .
C6 C 1.0448(6) 0.6663(5) 0.8467(4) 0.0596(15) Uani 1 1 d . . .
H6A H 1.0512 0.6270 0.7880 0.089 Uiso 1 1 calc R . .
H6B H 1.1323 0.6506 0.8967 0.089 Uiso 1 1 calc R . .
H6C H 1.0447 0.7389 0.8314 0.089 Uiso 1 1 calc R . .
C7 C 0.8851(8) 0.6986(6) 0.9747(4) 0.0697(18) Uani 1 1 d . . .
H7A H 0.7905 0.6798 0.9969 0.105 Uiso 1 1 calc R . .
H7B H 0.8841 0.7713 0.9605 0.105 Uiso 1 1 calc R . .
H7C H 0.9716 0.6829 1.0256 0.105 Uiso 1 1 calc R . .
C8 C 0.4682(5) 0.5711(4) 0.6244(3) 0.0373(9) Uani 1 1 d . . .
H8A H 0.4950 0.4976 0.6315 0.045 Uiso 1 1 calc R . .
C9 C 0.4592(8) 0.5998(5) 0.5181(4) 0.0591(15) Uani 1 1 d . . .
H9A H 0.5580 0.5884 0.4984 0.089 Uiso 1 1 calc R . .
H9B H 0.4315 0.6715 0.5093 0.089 Uiso 1 1 calc R . .
H9C H 0.3821 0.5580 0.4781 0.089 Uiso 1 1 calc R . .
C10 C 0.3175(5) 0.5869(5) 0.6589(5) 0.0595(15) Uani 1 1 d . . .
H10A H 0.3278 0.5676 0.7274 0.089 Uiso 1 1 calc R . .
H10B H 0.2395 0.5448 0.6202 0.089 Uiso 1 1 calc R . .
H10C H 0.2882 0.6584 0.6515 0.089 Uiso 1 1 calc R . .
Si11 Si 0.61095(14) 0.42226(11) 0.85668(9) 0.0415(3) Uani 1 1 d . . .
C12 C 0.5461(9) 0.5201(6) 0.9349(5) 0.079(2) Uani 1 1 d . . .
H12A H 0.4764 0.5667 0.8950 0.118 Uiso 1 1 calc R . .
H12B H 0.6339 0.5580 0.9684 0.118 Uiso 1 1 calc R . .
H12C H 0.4936 0.4876 0.9829 0.118 Uiso 1 1 calc R . .
C13 C 0.7421(6) 0.3353(5) 0.9331(4) 0.0553(13) Uani 1 1 d . . .
H13A H 0.8307 0.3733 0.9654 0.083 Uiso 1 1 calc R . .
H13B H 0.7753 0.2822 0.8924 0.083 Uiso 1 1 calc R . .
H13C H 0.6900 0.3043 0.9821 0.083 Uiso 1 1 calc R . .
C14 C 0.4456(6) 0.3463(6) 0.7975(5) 0.0662(16) Uani 1 1 d . . .
H14A H 0.3739 0.3905 0.7562 0.099 Uiso 1 1 calc R . .
H14B H 0.3953 0.3154 0.8474 0.099 Uiso 1 1 calc R . .
H14C H 0.4807 0.2930 0.7578 0.099 Uiso 1 1 calc R . .
Si15 Si 0.82872(14) 0.41340(10) 0.70870(8) 0.0375(3) Uani 1 1 d . . .
C16 C 1.0146(6) 0.3832(5) 0.7862(4) 0.0587(14) Uani 1 1 d . . .
H16A H 0.9972 0.3424 0.8419 0.088 Uiso 1 1 calc R . .
H16B H 1.0663 0.4463 0.8093 0.088 Uiso 1 1 calc R . .
H16C H 1.0780 0.3450 0.7481 0.088 Uiso 1 1 calc R . .
C17 C 0.7371(8) 0.2928(5) 0.6633(4) 0.0618(15) Uani 1 1 d . . .
H17A H 0.7176 0.2516 0.7183 0.093 Uiso 1 1 calc R . .
H17B H 0.8043 0.2556 0.6271 0.093 Uiso 1 1 calc R . .
H17C H 0.6409 0.3072 0.6205 0.093 Uiso 1 1 calc R . .
C18 C 0.8650(7) 0.4903(5) 0.6042(4) 0.0567(13) Uani 1 1 d . . .
H18A H 0.9133 0.5544 0.6277 0.085 Uiso 1 1 calc R . .
H18B H 0.7687 0.5044 0.5613 0.085 Uiso 1 1 calc R . .
H18C H 0.9323 0.4529 0.5682 0.085 Uiso 1 1 calc R . .
N21 N 0.7951(4) 0.8093(3) 0.6545(3) 0.0376(8) Uani 1 1 d . . .
N22 N 0.7637(5) 0.9001(3) 0.7806(3) 0.0390(9) Uani 1 1 d . . .
C23 C 0.8313(5) 0.8950(3) 0.7021(3) 0.0343(9) Uani 1 1 d . B .
N24 N 0.9141(5) 0.9711(3) 0.6676(3) 0.0497(10) Uani 1 1 d D . .
H24A H 0.8450 1.0188 0.6399 0.060 Uiso 0.15 1 calc PR A 2
H24B H 0.9558 0.9433 0.6178 0.060 Uiso 0.15 1 calc PR A 2
C25 C 0.8373(5) 0.7755(5) 0.5633(3) 0.0478(11) Uani 1 1 d . . .
H25A H 0.7971 0.7048 0.5537 0.057 Uiso 1 1 calc R . .
C26 C 1.0049(6) 0.7658(5) 0.5690(3) 0.0510(11) Uani 1 1 d . . .
H26A H 1.0472 0.7270 0.6271 0.076 Uiso 1 1 calc R . .
H26B H 1.0509 0.8334 0.5726 0.076 Uiso 1 1 calc R . .
H26C H 1.0267 0.7306 0.5112 0.076 Uiso 1 1 calc R . .
C27 C 0.7609(7) 0.8328(6) 0.4778(4) 0.0684(18) Uani 1 1 d . . .
H27A H 0.6516 0.8360 0.4790 0.103 Uiso 1 1 calc R . .
H27B H 0.7781 0.7986 0.4183 0.103 Uiso 1 1 calc R . .
H27C H 0.8024 0.9017 0.4794 0.103 Uiso 1 1 calc R . .
C28 C 0.7573(6) 0.9958(4) 0.8349(4) 0.0504(12) Uani 1 1 d . . .
H28A H 0.8355 1.0428 0.8164 0.060 Uiso 1 1 calc R . .
C29 C 0.7967(8) 0.9766(6) 0.9418(5) 0.073(2) Uani 1 1 d . . .
H29A H 0.8970 0.9447 0.9564 0.110 Uiso 1 1 calc R . .
H29B H 0.7206 0.9315 0.9621 0.110 Uiso 1 1 calc R . .
H29C H 0.7981 1.0410 0.9769 0.110 Uiso 1 1 calc R . .
C30 C 0.6033(8) 1.0451(4) 0.8059(5) 0.0610(15) Uani 1 1 d . . .
H30A H 0.5835 1.0558 0.7356 0.092 Uiso 1 1 calc R . .
H30B H 0.6022 1.1105 0.8391 0.092 Uiso 1 1 calc R . .
H30C H 0.5247 1.0009 0.8244 0.092 Uiso 1 1 calc R . .
C31 C 1.0494(6) 0.9983(7) 0.7058(6) 0.0483(19) Uani 0.70 1 d PD B 1
C32 C 1.1379(14) 0.9520(12) 0.7997(10) 0.074(4) Uani 0.70 1 d PD B 1
H32A H 1.0667 0.9199 0.8366 0.111 Uiso 0.70 1 calc PR B 1
H32B H 1.1943 1.0055 0.8390 0.111 Uiso 0.70 1 calc PR B 1
H32C H 1.2093 0.9010 0.7832 0.111 Uiso 0.70 1 calc PR B 1
C33 C 1.1259(18) 1.0771(10) 0.6580(10) 0.070(3) Uani 0.70 1 d PDU B 1
H33A H 1.0590 1.0995 0.5990 0.104 Uiso 0.70 1 calc PR B 1
H33B H 1.2199 1.0497 0.6411 0.104 Uiso 0.70 1 calc PR B 1
H33C H 1.1498 1.1348 0.7021 0.104 Uiso 0.70 1 calc PR B 1
C31' C 1.037(2) 1.0271(17) 0.7288(16) 0.060(8) Uiso 0.30 1 d PD B 2
H31' H 0.9960 1.0633 0.7817 0.072 Uiso 0.30 1 calc PR B 2
C32' C 1.146(4) 0.944(2) 0.772(2) 0.050(7) Uiso 0.30 1 d PD B 2
H32D H 1.0971 0.9012 0.8146 0.075 Uiso 0.30 1 calc PR B 2
H32E H 1.2374 0.9753 0.8096 0.075 Uiso 0.30 1 calc PR B 2
H32F H 1.1752 0.9031 0.7197 0.075 Uiso 0.30 1 calc PR B 2
C33' C 1.124(6) 1.099(4) 0.677(3) 0.111(15) Uiso 0.30 1 d PDU B 2
H33D H 1.0556 1.1524 0.6468 0.166 Uiso 0.30 1 calc PR B 2
H33E H 1.1668 1.0624 0.6271 0.166 Uiso 0.30 1 calc PR B 2
H33F H 1.2058 1.1293 0.7236 0.166 Uiso 0.30 1 calc PR B 2

loop_
_atom_site_aniso_label
_atom_site_aniso_U_11
_atom_site_aniso_U_22
_atom_site_aniso_U_33
_atom_site_aniso_U_23
_atom_site_aniso_U_13
_atom_site_aniso_U_12
Ti 0.0269(3) 0.0320(4) 0.0361(3) -0.0025(3) 0.0061(3) 0.0020(3)
Cl1 0.0519(6) 0.0467(7) 0.0580(6) -0.0027(5) 0.0284(5) 0.0055(5)
Cl2 0.0362(5) 0.0434(6) 0.0586(6) 0.0037(5) -0.0031(5) 0.0076(5)
N1 0.0290(18) 0.0381(19) 0.0309(17) -0.0036(15) -0.0010(14) -0.0012(15)
N2 0.0257(16) 0.0354(18) 0.0338(17) -0.0021(15) 0.0009(14) -0.0003(15)
C3 0.0267(18) 0.035(2) 0.0288(18) -0.0015(16) 0.0069(15) 0.0028(17)
N4 0.0271(15) 0.0320(18) 0.0292(16) 0.0022(14) 0.0057(13) 0.0011(14)
C5 0.040(2) 0.041(2) 0.033(2) -0.0017(19) -0.0113(18) 0.005(2)
C6 0.038(3) 0.067(4) 0.068(3) 0.016(3) -0.010(2) -0.005(3)
C7 0.074(4) 0.081(4) 0.046(3) -0.024(3) -0.013(3) 0.011(4)
C8 0.031(2) 0.035(2) 0.040(2) 0.0005(18) -0.0079(17) 0.0008(18)
C9 0.074(4) 0.055(3) 0.039(3) 0.000(2) -0.018(3) -0.005(3)
C10 0.026(2) 0.055(3) 0.094(4) 0.002(3) 0.001(3) -0.002(2)
Si11 0.0379(6) 0.0466(7) 0.0420(6) 0.0098(6) 0.0124(5) 0.0027(6)
C12 0.106(6) 0.071(4) 0.075(4) 0.014(3) 0.062(4) 0.011(4)
C13 0.053(3) 0.067(4) 0.046(3) 0.015(3) 0.007(2) 0.001(3)
C14 0.041(3) 0.072(4) 0.085(4) 0.024(4) 0.006(3) -0.009(3)
Si15 0.0395(6) 0.0367(6) 0.0376(5) 0.0000(5) 0.0102(5) 0.0023(5)
C16 0.044(3) 0.064(4) 0.069(3) -0.001(3) 0.014(3) 0.010(3)
C17 0.077(4) 0.054(4) 0.057(3) -0.011(3) 0.020(3) -0.007(3)
C18 0.065(3) 0.057(3) 0.053(3) 0.003(3) 0.025(3) 0.011(3)
N21 0.0324(17) 0.050(2) 0.0307(16) -0.0025(16) 0.0052(14) 0.0025(16)
N22 0.040(2) 0.038(2) 0.0387(18) -0.0100(17) 0.0057(16) -0.0009(17)
C23 0.0260(18) 0.037(2) 0.038(2) 0.0044(18) 0.0008(16) -0.0029(17)
N24 0.057(3) 0.043(2) 0.051(2) 0.0135(19) 0.013(2) -0.005(2)
C25 0.049(2) 0.062(3) 0.0329(19) -0.001(2) 0.0097(18) 0.005(3)
C26 0.047(2) 0.060(3) 0.048(2) 0.001(3) 0.016(2) 0.008(3)
C27 0.065(3) 0.100(5) 0.038(2) 0.012(3) 0.001(2) 0.028(4)
C28 0.050(3) 0.038(3) 0.065(3) -0.020(2) 0.013(2) -0.007(2)
C29 0.064(4) 0.083(5) 0.072(4) -0.043(4) 0.008(3) -0.009(3)
C30 0.075(4) 0.035(3) 0.075(4) -0.008(3) 0.018(3) 0.009(3)
C31 0.032(4) 0.058(5) 0.059(5) 0.016(5) 0.021(3) 0.005(3)
C32 0.041(5) 0.110(10) 0.070(8) 0.045(8) 0.008(6) 0.005(5)
C33 0.103(8) 0.044(5) 0.068(6) 0.008(5) 0.032(6) -0.034(5)

loop_
_atom_type_symbol
_atom_type_description
_atom_type_scat_dispersion_real
_atom_type_scat_dispersion_imag
_atom_type_scat_source
C C 0.0181 0.0091 'International Tables Vol C Tables 4.2.6.8 and 6.1.1.4'
H H 0.0000 0.0000 'International Tables Vol C Tables 4.2.6.8 and 6.1.1.4'
N N 0.0311 0.0180 'International Tables Vol C Tables 4.2.6.8 and 6.1.1.4'
Si Si 0.2541 0.3302 'International Tables Vol C Tables 4.2.6.8 and 6.1.1.4'
Cl Cl 0.3639 0.7018 'International Tables Vol C Tables 4.2.6.8 and 6.1.1.4'
Ti Ti 0.2191 1.8069 'International Tables Vol C Tables 4.2.6.8 and 6.1.1.4'

loop_
_geom_angle_atom_site_label_1
_geom_angle_atom_site_label_2
_geom_angle_atom_site_label_3
_geom_angle
_geom_angle_site_symmetry_1
_geom_angle_site_symmetry_3
_geom_angle_publ_flag
N21 Ti N2 97.98(15) . . ?
N21 Ti N22 64.23(16) . . ?
N2 Ti N22 157.13(15) . . ?
N21 Ti N1 91.44(15) . . ?
N2 Ti N1 63.31(14) . . ?
N22 Ti N1 101.11(15) . . ?
N21 Ti Cl1 156.84(12) . . ?
N2 Ti Cl1 103.99(10) . . ?
N22 Ti Cl1 92.65(11) . . ?
N1 Ti Cl1 91.90(11) . . ?
N21 Ti Cl2 92.97(11) . . ?
N2 Ti Cl2 94.19(10) . . ?
N22 Ti Cl2 100.70(12) . . ?
N1 Ti Cl2 157.48(11) . . ?
Cl1 Ti Cl2 92.67(5) . . ?
C3 N1 C5 124.5(4) . . ?
C3 N1 Ti 92.7(3) . . ?
C5 N1 Ti 142.7(3) . . ?
C3 N2 C8 122.5(4) . . ?
C3 N2 Ti 94.3(3) . . ?
C8 N2 Ti 140.4(3) . . ?
N1 C3 N2 109.1(4) . . ?
N1 C3 N4 125.2(4) . . ?
N2 C3 N4 125.8(4) . . ?
N1 C3 Ti 55.7(2) . . ?
N2 C3 Ti 53.8(2) . . ?
N4 C3 Ti 174.4(3) . . ?
C3 N4 Si15 119.4(3) . . ?
C3 N4 Si11 118.7(3) . . ?
Si15 N4 Si11 121.9(2) . . ?
N1 C5 C7 110.8(4) . . ?
N1 C5 C6 109.8(4) . . ?
C7 C5 C6 111.2(5) . . ?
N2 C8 C10 109.8(4) . . ?
N2 C8 C9 110.8(4) . . ?
C10 C8 C9 111.8(4) . . ?
N4 Si11 C13 109.1(2) . . ?
N4 Si11 C12 109.2(3) . . ?
C13 Si11 C12 108.9(3) . . ?
N4 Si11 C14 112.4(2) . . ?
C13 Si11 C14 107.6(3) . . ?
C12 Si11 C14 109.6(4) . . ?
N4 Si15 C18 108.8(2) . . ?
N4 Si15 C17 109.7(2) . . ?
C18 Si15 C17 109.0(3) . . ?
N4 Si15 C16 112.4(2) . . ?
C18 Si15 C16 108.5(3) . . ?
C17 Si15 C16 108.3(3) . . ?
C23 N21 C25 128.5(4) . . ?
C23 N21 Ti 92.9(3) . . ?
C25 N21 Ti 136.9(3) . . ?
C23 N22 C28 121.7(4) . . ?
C23 N22 Ti 91.4(3) . . ?
C28 N22 Ti 140.5(3) . . ?
N21 C23 N22 110.4(4) . . ?
N21 C23 N24 123.0(4) . . ?
N22 C23 N24 126.2(4) . . ?
N21 C23 Ti 55.0(2) . . ?
N22 C23 Ti 56.2(2) . . ?
N24 C23 Ti 166.6(3) . . ?
C31 N24 C23 125.3(5) . . ?
C31 N24 C31' 20.4(10) . . ?
C23 N24 C31' 123.5(10) . . ?
N21 C25 C27 113.5(5) . . ?
N21 C25 C26 112.6(4) . . ?
C27 C25 C26 114.2(5) . . ?
N22 C28 C29 110.2(5) . . ?
N22 C28 C30 110.0(4) . . ?
C29 C28 C30 112.9(5) . . ?
N24 C31 C33 119.0(9) . . ?
N24 C31 C32 123.7(8) . . ?
C33 C31 C32 117.3(9) . . ?
N24 C31' C33' 115.8(18) . . ?
N24 C31' C32' 103.8(19) . . ?
C33' C31' C32' 107(3) . . ?

loop_
_geom_bond_atom_site_label_1
_geom_bond_atom_site_label_2
_geom_bond_distance
_geom_bond_site_symmetry_2
_geom_bond_publ_flag
Ti N21 2.045(4) . ?
Ti N2 2.051(4) . ?
Ti N22 2.071(4) . ?
Ti N1 2.094(4) . ?
Ti Cl1 2.3170(12) . ?
Ti Cl2 2.3234(13) . ?
N1 C3 1.328(6) . ?
N1 C5 1.463(5) . ?
N2 C3 1.343(5) . ?
N2 C8 1.465(5) . ?
C3 N4 1.406(6) . ?
N4 Si15 1.750(3) . ?
N4 Si11 1.763(3) . ?
C5 C7 1.518(7) . ?
C5 C6 1.520(7) . ?
C8 C10 1.520(7) . ?
C8 C9 1.522(6) . ?
Si11 C13 1.846(6) . ?
Si11 C12 1.847(7) . ?
Si11 C14 1.860(6) . ?
Si15 C18 1.852(6) . ?
Si15 C17 1.852(6) . ?
Si15 C16 1.867(6) . ?
N21 C23 1.325(6) . ?
N21 C25 1.459(5) . ?
N22 C23 1.339(6) . ?
N22 C28 1.479(6) . ?
C23 N24 1.382(6) . ?
N24 C31 1.288(5) . ?
N24 C31' 1.472(10) . ?
C25 C27 1.480(7) . ?
C25 C26 1.492(7) . ?
C28 C29 1.498(9) . ?
C28 C30 1.514(8) . ?
C31 C33 1.465(10) . ?
C31 C32 1.540(12) . ?
C31' C33' 1.487(19) . ?
C31' C32' 1.521(19) . ?
